data_4075808
loop_
_publ_author_name
'Steffen, Andreas'
'Sladek, Marianna I.'
'Braun, Thomas'
'Neumann, Beate'
'Stammler, Hans-Georg'

_publ_section_title
;
 Catalytic C&#x2212;C Coupling Reactions at Nickel by C&#x2212;F
 Activation of a Pyrimidine in the Presence of a C&#x2212;Cl Bond:&#x00A0;
 The Crucial Role of Highly Reactive Fluoro Complexes
;
_journal_issue 16
_journal_name_full Organometallics
_journal_page_first 4057
_journal_paper_doi 10.1021/om050080l
_journal_volume 24
_journal_year 2005
_chemical_formula_moiety 'C40 H30 Cl2 F3 N2 Ni P2'
_chemical_formula_sum 'C40 H30 Cl2 F2 N2 Ni P2'
_chemical_formula_weight 768.21
_chemical_name_systematic ?
_space_group_IT_number 2
_symmetry_cell_setting triclinic
_symmetry_space_group_name_Hall '-P 1'
_symmetry_space_group_name_H-M 'P -1'
_atom_sites_solution_hydrogens geom
_atom_sites_solution_primary direct
_atom_sites_solution_secondary difmap
_audit_creation_method SHELXL-97
_cell_angle_alpha 103.5350(9)
_cell_angle_beta 96.2150(9)
_cell_angle_gamma 110.8670(9)
_cell_formula_units_Z 2
_cell_length_a 10.6520(2)
_cell_length_b 11.73400(10)
_cell_length_c 16.1210(2)
_cell_measurement_reflns_used 10384
_cell_measurement_temperature 100(2)
_cell_measurement_theta_max 30.034
_cell_measurement_theta_min 2.910
_cell_volume 1789.33(5)
_computing_cell_refinement 'HKL Scalepack (Otwinowski & Minor 1997)'
_computing_data_collection 'KappaCCD '
_computing_data_reduction 'Denzo and Scalepak (Otwinowski & Minor, 1997)'
_computing_molecular_graphics 'SHELXTL-PLUS (1990)'
_computing_publication_material 'SHELXL-97 (Sheldrick, 1997)'
_computing_structure_refinement 'SHELXL-97 (Sheldrick, 1997)'
_computing_structure_solution 'SHELXS-97 (Sheldrick, 1990)'
_diffrn_ambient_temperature 100(2)
_diffrn_measured_fraction_theta_full 0.998
_diffrn_measured_fraction_theta_max 0.998
_diffrn_measurement_device_type KappaCCD
_diffrn_measurement_method CCD
_diffrn_radiation_monochromator graphite
_diffrn_radiation_source 'fine-focus sealed tube'
_diffrn_radiation_type MoK\a
_diffrn_radiation_wavelength 0.71073
_diffrn_reflns_av_R_equivalents 0.045
_diffrn_reflns_av_sigmaI/netI 0.0358
_diffrn_reflns_limit_h_max 14
_diffrn_reflns_limit_h_min -14
_diffrn_reflns_limit_k_max 16
_diffrn_reflns_limit_k_min -16
_diffrn_reflns_limit_l_max 22
_diffrn_reflns_limit_l_min -22
_diffrn_reflns_number 70204
_diffrn_reflns_theta_full 30.00
_diffrn_reflns_theta_max 30.00
_diffrn_reflns_theta_min 3.02
_exptl_absorpt_coefficient_mu 0.823
_exptl_absorpt_correction_T_max 0.8934
_exptl_absorpt_correction_T_min 0.7903
_exptl_absorpt_correction_type multi-scan
_exptl_absorpt_process_details 'Denzo and Scalepak (Otwinowski & Minor, 1997)'
_exptl_crystal_colour yellow
_exptl_crystal_density_diffrn 1.426
_exptl_crystal_density_method 'not measured'
_exptl_crystal_description fragment
_exptl_crystal_F_000 788
_exptl_crystal_size_max 0.30
_exptl_crystal_size_mid 0.23
_exptl_crystal_size_min 0.14
_refine_diff_density_max 0.598
_refine_diff_density_min -0.459
_refine_diff_density_rms 0.060
_refine_ls_extinction_method none
_refine_ls_goodness_of_fit_ref 1.046
_refine_ls_hydrogen_treatment constr
_refine_ls_matrix_type full
_refine_ls_number_parameters 479
_refine_ls_number_reflns 10408
_refine_ls_number_restraints 21
_refine_ls_restrained_S_all 1.047
_refine_ls_R_factor_all 0.0487
_refine_ls_R_factor_gt 0.0339
_refine_ls_shift/su_max 0.001
_refine_ls_shift/su_mean 0.000
_refine_ls_structure_factor_coef Fsqd
_refine_ls_weighting_details 'calc w=1/[\s^2^(Fo^2^)+(0.0383P)^2^+0.5654P] where P=(Fo^2^+2Fc^2^)/3'
_refine_ls_weighting_scheme calc
_refine_ls_wR_factor_gt 0.0792
_refine_ls_wR_factor_ref 0.0847
_reflns_number_gt 8276
_reflns_number_total 10408
_reflns_threshold_expression >2sigma(I)
_cod_data_source_file om050080lsi20050204_083317.cif
_cod_data_source_block compound5
_cod_depositor_comments
;
The following automatic conversions were performed:
'_atom_site_symetry_multiplicity' tag replaced with
'_atom_site_symmetry_multiplicity'.

Automatic conversion script
Id: cif_correct_tags 1440 2010-10-19 06:21:57Z saulius 

The following automatic conversions were performed:

'_symmetry_cell_setting' value 'Triclinic' changed to 'triclinic'
according to /home/saulius/struct/CIF-dictionaries/cif_core.dic
dictionary named 'cif_core.dic' version 2.4.1 from 2010-06-29.

Automatic conversion script
Id: cif_fix_values 1715 2011-07-08 13:25:40Z adriana 
;
_cod_original_cell_volume 1789.33(4)
_cod_database_code 4075808

loop_
_symmetry_equiv_pos_as_xyz
'x, y, z'
'-x, -y, -z'

loop_
_atom_site_label
_atom_site_type_symbol
_atom_site_fract_x
_atom_site_fract_y
_atom_site_fract_z
_atom_site_U_iso_or_equiv
_atom_site_adp_type
_atom_site_occupancy
_atom_site_symmetry_multiplicity
_atom_site_calc_flag
_atom_site_refinement_flags
_atom_site_disorder_assembly
_atom_site_disorder_group
Ni1 Ni 0.806174(18) 0.250717(17) 0.228857(12) 0.01567(5) Uani 1 1 d . . .
Cl1 Cl 1.00418(4) 0.31747(3) 0.18738(2) 0.02056(8) Uani 1 1 d . A .
P1 P 0.76773(4) 0.41728(3) 0.20911(2) 0.01632(8) Uani 1 1 d . A .
P2 P 0.84691(4) 0.08882(3) 0.25561(2) 0.01566(8) Uani 1 1 d . A .
C1 C 0.61432(15) 0.43449(14) 0.24022(10) 0.0180(3) Uani 1 1 d . . .
C2 C 0.61895(17) 0.50894(15) 0.32270(11) 0.0246(3) Uani 1 1 d . A .
H2 H 0.7051 0.5602 0.3616 0.029 Uiso 1 1 calc R . .
C3 C 0.49832(17) 0.50879(17) 0.34846(11) 0.0286(3) Uani 1 1 d . . .
H3 H 0.5025 0.5589 0.4051 0.034 Uiso 1 1 calc R A .
C4 C 0.37219(16) 0.43580(16) 0.29181(11) 0.0250(3) Uani 1 1 d . A .
H4 H 0.2900 0.4363 0.3094 0.030 Uiso 1 1 calc R . .
C5 C 0.36643(16) 0.36219(15) 0.20950(11) 0.0252(3) Uani 1 1 d . . .
H5 H 0.2801 0.3122 0.1705 0.030 Uiso 1 1 calc R A .
C6 C 0.48632(16) 0.36114(15) 0.18370(10) 0.0236(3) Uani 1 1 d . A .
H6 H 0.4814 0.3102 0.1272 0.028 Uiso 1 1 calc R . .
C7 C 0.75716(16) 0.43735(14) 0.10025(10) 0.0212(3) Uani 1 1 d . . .
C8 C 0.70582(19) 0.52386(17) 0.08028(12) 0.0303(4) Uani 1 1 d . A .
H8 H 0.6714 0.5689 0.1226 0.036 Uiso 1 1 calc R . .
C9 C 0.7046(2) 0.54472(18) -0.00108(12) 0.0352(4) Uani 1 1 d . . .
H9 H 0.6681 0.6029 -0.0143 0.042 Uiso 1 1 calc R A .
C10 C 0.7560(2) 0.48162(19) -0.06263(12) 0.0377(4) Uani 1 1 d . A .
H10 H 0.7586 0.4988 -0.1173 0.045 Uiso 1 1 calc R . .
C11 C 0.8035(3) 0.3935(2) -0.04449(13) 0.0488(6) Uani 1 1 d . . .
H11 H 0.8370 0.3485 -0.0874 0.059 Uiso 1 1 calc R A .
C12 C 0.8031(2) 0.3697(2) 0.03665(11) 0.0369(4) Uani 1 1 d . A .
H12 H 0.8341 0.3073 0.0481 0.044 Uiso 1 1 calc R . .
C13 C 0.91313(15) 0.55675(14) 0.28051(10) 0.0197(3) Uani 1 1 d . . .
C14 C 0.98569(17) 0.66087(15) 0.25294(12) 0.0280(3) Uani 1 1 d . A .
H14 H 0.9558 0.6647 0.1963 0.034 Uiso 1 1 calc R . .
C15 C 1.10275(18) 0.75959(17) 0.30913(13) 0.0344(4) Uani 1 1 d . . .
H15 H 1.1527 0.8305 0.2904 0.041 Uiso 1 1 calc R A .
C16 C 1.14631(18) 0.75495(17) 0.39132(12) 0.0324(4) Uani 1 1 d . A .
H16 H 1.2263 0.8225 0.4288 0.039 Uiso 1 1 calc R . .
C17 C 1.07451(18) 0.65261(17) 0.41981(11) 0.0309(4) Uani 1 1 d . . .
H17 H 1.1047 0.6501 0.4768 0.037 Uiso 1 1 calc R A .
C18 C 0.95774(17) 0.55333(16) 0.36440(10) 0.0255(3) Uani 1 1 d . A .
H18 H 0.9082 0.4830 0.3837 0.031 Uiso 1 1 calc R . .
C19 C 0.88189(15) -0.00286(13) 0.15997(9) 0.0189(3) Uani 1 1 d . . .
C20 C 0.80074(17) -0.02536(15) 0.07859(10) 0.0239(3) Uani 1 1 d . A .
H20 H 0.7341 0.0106 0.0747 0.029 Uiso 1 1 calc R . .
C21 C 0.81797(18) -0.10028(15) 0.00367(11) 0.0275(3) Uani 1 1 d . . .
H21 H 0.7621 -0.1163 -0.0513 0.033 Uiso 1 1 calc R A .
C22 C 0.91591(18) -0.15162(15) 0.00865(11) 0.0287(4) Uani 1 1 d . A .
H22 H 0.9272 -0.2030 -0.0427 0.034 Uiso 1 1 calc R . .
C23 C 0.99754(18) -0.12794(16) 0.08876(11) 0.0286(4) Uani 1 1 d . . .
H23 H 1.0653 -0.1628 0.0921 0.034 Uiso 1 1 calc R A .
C24 C 0.98115(17) -0.05355(15) 0.16449(10) 0.0243(3) Uani 1 1 d . A .
H24 H 1.0378 -0.0375 0.2192 0.029 Uiso 1 1 calc R . .
C25 C 0.99104(15) 0.13815(14) 0.34642(9) 0.0181(3) Uani 1 1 d . . .
C26 C 1.07670(16) 0.26694(15) 0.38314(10) 0.0218(3) Uani 1 1 d . A .
H26 H 1.0604 0.3293 0.3604 0.026 Uiso 1 1 calc R . .
C27 C 1.18606(17) 0.30416(16) 0.45305(10) 0.0253(3) Uani 1 1 d . . .
H27 H 1.2442 0.3919 0.4779 0.030 Uiso 1 1 calc R A .
C28 C 1.21010(17) 0.21322(16) 0.48644(10) 0.0261(3) Uani 1 1 d . A .
H28 H 1.2850 0.2387 0.5339 0.031 Uiso 1 1 calc R . .
C29 C 1.12498(17) 0.08520(16) 0.45056(10) 0.0245(3) Uani 1 1 d . . .
H29 H 1.1418 0.0231 0.4734 0.029 Uiso 1 1 calc R A .
C30 C 1.01522(16) 0.04757(15) 0.38133(10) 0.0210(3) Uani 1 1 d . A .
H30 H 0.9563 -0.0401 0.3576 0.025 Uiso 1 1 calc R . .
C31 C 0.71070(15) -0.03139(14) 0.28596(10) 0.0191(3) Uani 1 1 d . . .
C32 C 0.68919(16) -0.00313(15) 0.37121(10) 0.0217(3) Uani 1 1 d . A .
H32 H 0.7496 0.0747 0.4131 0.026 Uiso 1 1 calc R . .
C33 C 0.58070(17) -0.08736(16) 0.39533(11) 0.0267(3) Uani 1 1 d . . .
H33 H 0.5670 -0.0671 0.4533 0.032 Uiso 1 1 calc R A .
C34 C 0.49263(19) -0.20078(18) 0.33465(13) 0.0340(4) Uani 1 1 d . A .
H34 H 0.4178 -0.2582 0.3508 0.041 Uiso 1 1 calc R . .
C35 C 0.5134(2) -0.23067(18) 0.25054(13) 0.0390(4) Uani 1 1 d . . .
H35 H 0.4533 -0.3093 0.2093 0.047 Uiso 1 1 calc R A .
C36 C 0.62176(18) -0.14646(16) 0.22568(11) 0.0294(4) Uani 1 1 d . A .
H36 H 0.6350 -0.1675 0.1676 0.035 Uiso 1 1 calc R . .
Cl2 Cl 0.48787(6) 0.04275(6) 0.12223(4) 0.03763(16) Uani 0.8701(17) 1 d PD A 1
F1 F 0.29366(14) 0.00563(17) 0.23987(13) 0.0634(5) Uani 0.8701(17) 1 d PD A 1
F2 F 0.58488(17) 0.28647(16) 0.48477(9) 0.0555(4) Uani 0.8701(17) 1 d PD A 1
N1 N 0.4386(2) 0.1450(2) 0.36373(16) 0.0446(5) Uani 0.8701(17) 1 d PD A 1
N2 N 0.67311(19) 0.26313(17) 0.36414(13) 0.0289(4) Uani 0.8701(17) 1 d PD A 1
C37 C 0.65309(18) 0.20599(17) 0.27831(12) 0.0202(4) Uani 0.8701(17) 1 d PD A 1
C38 C 0.52227(19) 0.11696(19) 0.23287(14) 0.0281(4) Uani 0.8701(17) 1 d PD A 1
C39 C 0.4199(2) 0.0905(3) 0.2807(2) 0.0357(11) Uani 0.8701(17) 1 d PD A 1
C40 C 0.5632(3) 0.2275(2) 0.39916(15) 0.0380(5) Uani 0.8701(17) 1 d PD A 1
Cl2B Cl 0.6530(5) 0.2731(4) 0.4018(3) 0.0386(11) Uiso 0.1299(17) 1 d PD A 2
F1B F 0.3647(12) 0.0922(10) 0.3556(6) 0.048(3) Uiso 0.1299(17) 1 d PD A 2
F2B F 0.3365(11) -0.0696(10) 0.0735(6) 0.058(3) Uiso 0.1299(17) 1 d PD A 2
N1B N 0.3436(16) 0.0076(14) 0.2142(8) 0.045(4) Uiso 0.1299(17) 1 d PD A 2
N2B N 0.5417(15) 0.0832(15) 0.1556(10) 0.052(4) Uiso 0.1299(17) 1 d PD A 2
C37B C 0.6209(14) 0.1631(14) 0.2305(8) 0.034(3) Uiso 0.1299(17) 1 d PD A 2
C38B C 0.5601(12) 0.1712(12) 0.2997(7) 0.031(3) Uiso 0.1299(17) 1 d PD A 2
C39B C 0.425(2) 0.086(4) 0.2879(13) 0.088(18) Uiso 0.1299(17) 1 d PD A 2
C40B C 0.4155(13) 0.0152(13) 0.1543(8) 0.035(3) Uiso 0.1299(17) 1 d PD A 2

loop_
_atom_site_aniso_label
_atom_site_aniso_U_11
_atom_site_aniso_U_22
_atom_site_aniso_U_33
_atom_site_aniso_U_23
_atom_site_aniso_U_13
_atom_site_aniso_U_12
Ni1 0.01468(9) 0.01719(9) 0.01823(10) 0.00788(7) 0.00532(7) 0.00758(7)
Cl1 0.01812(17) 0.02301(17) 0.02407(17) 0.00949(14) 0.00882(13) 0.00924(14)
P1 0.01597(17) 0.01704(17) 0.01789(17) 0.00712(14) 0.00423(14) 0.00728(14)
P2 0.01514(17) 0.01657(17) 0.01648(17) 0.00600(13) 0.00319(13) 0.00697(14)
C1 0.0168(7) 0.0183(7) 0.0225(7) 0.0093(6) 0.0056(5) 0.0087(6)
C2 0.0204(7) 0.0260(8) 0.0257(8) 0.0038(6) 0.0036(6) 0.0102(6)
C3 0.0246(8) 0.0339(9) 0.0271(8) 0.0041(7) 0.0073(7) 0.0137(7)
C4 0.0203(7) 0.0298(8) 0.0319(8) 0.0135(7) 0.0099(6) 0.0136(7)
C5 0.0183(7) 0.0268(8) 0.0296(8) 0.0085(7) 0.0027(6) 0.0086(6)
C6 0.0213(8) 0.0253(8) 0.0238(8) 0.0046(6) 0.0029(6) 0.0108(6)
C7 0.0204(7) 0.0228(7) 0.0212(7) 0.0111(6) 0.0032(6) 0.0069(6)
C8 0.0352(9) 0.0300(9) 0.0322(9) 0.0165(7) 0.0075(7) 0.0157(7)
C9 0.0385(10) 0.0342(9) 0.0355(10) 0.0225(8) 0.0020(8) 0.0113(8)
C10 0.0374(10) 0.0487(11) 0.0249(9) 0.0199(8) 0.0018(7) 0.0103(9)
C11 0.0654(15) 0.0754(16) 0.0243(9) 0.0201(10) 0.0153(9) 0.0439(13)
C12 0.0496(12) 0.0516(11) 0.0233(8) 0.0149(8) 0.0088(8) 0.0327(10)
C13 0.0173(7) 0.0175(7) 0.0246(7) 0.0043(6) 0.0051(6) 0.0082(6)
C14 0.0244(8) 0.0244(8) 0.0344(9) 0.0124(7) 0.0050(7) 0.0066(7)
C15 0.0272(9) 0.0234(8) 0.0460(11) 0.0100(8) 0.0063(8) 0.0029(7)
C16 0.0236(8) 0.0267(8) 0.0360(9) -0.0028(7) 0.0040(7) 0.0056(7)
C17 0.0258(9) 0.0377(9) 0.0239(8) 0.0019(7) 0.0036(7) 0.0114(7)
C18 0.0234(8) 0.0282(8) 0.0229(8) 0.0064(6) 0.0061(6) 0.0082(7)
C19 0.0208(7) 0.0166(6) 0.0200(7) 0.0062(5) 0.0059(6) 0.0073(6)
C20 0.0239(8) 0.0245(8) 0.0220(7) 0.0048(6) 0.0020(6) 0.0102(6)
C21 0.0297(9) 0.0248(8) 0.0210(8) 0.0025(6) 0.0029(6) 0.0062(7)
C22 0.0347(9) 0.0216(8) 0.0270(8) 0.0027(6) 0.0128(7) 0.0087(7)
C23 0.0336(9) 0.0279(8) 0.0320(9) 0.0093(7) 0.0128(7) 0.0190(7)
C24 0.0271(8) 0.0282(8) 0.0232(8) 0.0100(6) 0.0076(6) 0.0151(7)
C25 0.0167(7) 0.0240(7) 0.0160(6) 0.0071(5) 0.0040(5) 0.0098(6)
C26 0.0227(8) 0.0231(7) 0.0208(7) 0.0079(6) 0.0046(6) 0.0096(6)
C27 0.0237(8) 0.0254(8) 0.0211(7) 0.0042(6) 0.0008(6) 0.0060(6)
C28 0.0224(8) 0.0351(9) 0.0198(7) 0.0063(6) 0.0008(6) 0.0125(7)
C29 0.0243(8) 0.0315(8) 0.0226(7) 0.0110(6) 0.0040(6) 0.0150(7)
C30 0.0204(7) 0.0229(7) 0.0212(7) 0.0080(6) 0.0044(6) 0.0095(6)
C31 0.0181(7) 0.0199(7) 0.0234(7) 0.0105(6) 0.0051(6) 0.0093(6)
C32 0.0214(7) 0.0239(7) 0.0244(7) 0.0110(6) 0.0064(6) 0.0112(6)
C33 0.0261(8) 0.0325(9) 0.0318(9) 0.0182(7) 0.0126(7) 0.0160(7)
C34 0.0265(9) 0.0346(9) 0.0445(10) 0.0224(8) 0.0129(8) 0.0079(7)
C35 0.0342(10) 0.0283(9) 0.0397(10) 0.0091(8) 0.0054(8) -0.0035(8)
C36 0.0300(9) 0.0249(8) 0.0269(8) 0.0070(7) 0.0048(7) 0.0041(7)
Cl2 0.0260(3) 0.0360(3) 0.0444(3) 0.0120(2) -0.0054(2) 0.0083(2)
F1 0.0197(7) 0.0741(11) 0.1075(14) 0.0579(11) 0.0183(8) 0.0102(7)
F2 0.0800(11) 0.0836(11) 0.0453(8) 0.0382(8) 0.0459(8) 0.0594(10)
N1 0.0291(11) 0.0597(13) 0.0734(16) 0.0475(12) 0.0294(10) 0.0271(10)
N2 0.0395(10) 0.0365(10) 0.0315(10) 0.0210(8) 0.0227(8) 0.0274(8)
C37 0.0208(8) 0.0223(8) 0.0297(10) 0.0174(8) 0.0129(7) 0.0142(7)
C38 0.0185(9) 0.0306(10) 0.0452(12) 0.0237(9) 0.0101(8) 0.0122(8)
C39 0.0171(11) 0.0433(17) 0.065(2) 0.0389(16) 0.0181(10) 0.0152(10)
C40 0.0531(16) 0.0519(13) 0.0420(12) 0.0333(11) 0.0312(11) 0.0401(13)

loop_
_atom_type_symbol
_atom_type_description
_atom_type_scat_dispersion_real
_atom_type_scat_dispersion_imag
_atom_type_scat_source
C C 0.0033 0.0016 'International Tables Vol C Tables 4.2.6.8 and 6.1.1.4'
H H 0.0000 0.0000 'International Tables Vol C Tables 4.2.6.8 and 6.1.1.4'
Cl Cl 0.1484 0.1585 'International Tables Vol C Tables 4.2.6.8 and 6.1.1.4'
F F 0.0171 0.0103 'International Tables Vol C Tables 4.2.6.8 and 6.1.1.4'
N N 0.0061 0.0033 'International Tables Vol C Tables 4.2.6.8 and 6.1.1.4'
Ni Ni 0.3393 1.1124 'International Tables Vol C Tables 4.2.6.8 and 6.1.1.4'
P P 0.1023 0.0942 'International Tables Vol C Tables 4.2.6.8 and 6.1.1.4'

loop_
_geom_angle_atom_site_label_1
_geom_angle_atom_site_label_2
_geom_angle_atom_site_label_3
_geom_angle
C37 Ni1 C37B 24.0(4)
C37 Ni1 Cl1 172.57(6)
C37B Ni1 Cl1 163.3(4)
C37 Ni1 P2 89.20(5)
C37B Ni1 P2 88.1(5)
Cl1 Ni1 P2 89.981(15)
C37 Ni1 P1 89.69(5)
C37B Ni1 P1 92.0(5)
Cl1 Ni1 P1 90.782(15)
P2 Ni1 P1 177.182(16)
C7 P1 C1 103.10(7)
C7 P1 C13 106.72(7)
C1 P1 C13 105.85(7)
C7 P1 Ni1 118.31(5)
C1 P1 Ni1 116.77(5)
C13 P1 Ni1 105.15(5)
C19 P2 C25 107.96(7)
C19 P2 C31 103.80(7)
C25 P2 C31 101.96(7)
C19 P2 Ni1 110.88(5)
C25 P2 Ni1 113.33(5)
C31 P2 Ni1 117.95(5)
C2 C1 C6 118.67(14)
C2 C1 P1 121.65(11)
C6 C1 P1 119.35(11)
C3 C2 C1 120.51(15)
C3 C2 H2 119.7
C1 C2 H2 119.7
C4 C3 C2 120.25(15)
C4 C3 H3 119.9
C2 C3 H3 119.9
C5 C4 C3 119.74(15)
C5 C4 H4 120.1
C3 C4 H4 120.1
C4 C5 C6 120.28(15)
C4 C5 H5 119.9
C6 C5 H5 119.9
C5 C6 C1 120.56(14)
C5 C6 H6 119.7
C1 C6 H6 119.7
C12 C7 C8 118.89(15)
C12 C7 P1 120.84(12)
C8 C7 P1 120.24(12)
C9 C8 C7 120.47(17)
C9 C8 H8 119.8
C7 C8 H8 119.8
C10 C9 C8 120.43(17)
C10 C9 H9 119.8
C8 C9 H9 119.8
C11 C10 C9 119.58(17)
C11 C10 H10 120.2
C9 C10 H10 120.2
C10 C11 C12 120.65(19)
C10 C11 H11 119.7
C12 C11 H11 119.7
C7 C12 C11 119.89(17)
C7 C12 H12 120.1
C11 C12 H12 120.1
C14 C13 C18 119.49(14)
C14 C13 P1 122.85(12)
C18 C13 P1 117.51(12)
C13 C14 C15 119.55(16)
C13 C14 H14 120.2
C15 C14 H14 120.2
C16 C15 C14 120.53(16)
C16 C15 H15 119.7
C14 C15 H15 119.7
C15 C16 C17 120.52(16)
C15 C16 H16 119.7
C17 C16 H16 119.7
C16 C17 C18 119.57(16)
C16 C17 H17 120.2
C18 C17 H17 120.2
C17 C18 C13 120.34(15)
C17 C18 H18 119.8
C13 C18 H18 119.8
C24 C19 C20 119.43(14)
C24 C19 P2 123.20(12)
C20 C19 P2 117.34(11)
C21 C20 C19 119.95(15)
C21 C20 H20 120.0
C19 C20 H20 120.0
C22 C21 C20 120.37(16)
C22 C21 H21 119.8
C20 C21 H21 119.8
C21 C22 C23 119.77(15)
C21 C22 H22 120.1
C23 C22 H22 120.1
C22 C23 C24 120.56(16)
C22 C23 H23 119.7
C24 C23 H23 119.7
C19 C24 C23 119.90(15)
C19 C24 H24 120.0
C23 C24 H24 120.0
C26 C25 C30 119.29(13)
C26 C25 P2 120.39(11)
C30 C25 P2 120.30(11)
C27 C26 C25 120.12(14)
C27 C26 H26 119.9
C25 C26 H26 119.9
C28 C27 C26 120.07(15)
C28 C27 H27 120.0
C26 C27 H27 120.0
C29 C28 C27 120.10(15)
C29 C28 H28 120.0
C27 C28 H28 120.0
C28 C29 C30 120.12(15)
C28 C29 H29 119.9
C30 C29 H29 119.9
C29 C30 C25 120.29(14)
C29 C30 H30 119.9
C25 C30 H30 119.9
C36 C31 C32 118.75(14)
C36 C31 P2 122.25(12)
C32 C31 P2 118.85(11)
C33 C32 C31 120.85(15)
C33 C32 H32 119.6
C31 C32 H32 119.6
C34 C33 C32 119.78(16)
C34 C33 H33 120.1
C32 C33 H33 120.1
C35 C34 C33 120.07(16)
C35 C34 H34 120.0
C33 C34 H34 120.0
C34 C35 C36 120.53(17)
C34 C35 H35 119.7
C36 C35 H35 119.7
C31 C36 C35 120.01(16)
C31 C36 H36 120.0
C35 C36 H36 120.0
C40 N1 C39 113.85(19)
C40 N2 C37 115.6(2)
N2 C37 C38 119.30(17)
N2 C37 Ni1 116.26(14)
C38 C37 Ni1 124.43(15)
C39 C38 C37 117.1(2)
C39 C38 Cl2 121.04(18)
C37 C38 Cl2 121.91(15)
N1 C39 F1 117.1(2)
N1 C39 C38 124.0(2)
F1 C39 C38 118.9(3)
N1 C40 N2 130.2(2)
N1 C40 F2 115.1(2)
N2 C40 F2 114.7(3)
C40B N1B C39B 107.3(13)
C40B N2B C37B 118.4(13)
N2B C37B C38B 116.3(12)
N2B C37B Ni1 116.1(10)
C38B C37B Ni1 127.6(10)
C37B C38B C39B 117.6(12)
C37B C38B Cl2B 120.8(10)
C39B C38B Cl2B 121.3(11)
N1B C39B F1B 114.6(14)
N1B C39B C38B 126.9(15)
F1B C39B C38B 118.1(15)
N2B C40B N1B 133.0(13)
N2B C40B F2B 116.1(12)
N1B C40B F2B 110.9(11)

loop_
_geom_bond_atom_site_label_1
_geom_bond_atom_site_label_2
_geom_bond_distance
Ni1 C37 1.8541(17)
Ni1 C37B 1.879(14)
Ni1 Cl1 2.2097(4)
Ni1 P2 2.2166(4)
Ni1 P1 2.2186(4)
P1 C7 1.8214(15)
P1 C1 1.8242(15)
P1 C13 1.8245(15)
P2 C19 1.8184(15)
P2 C25 1.8218(15)
P2 C31 1.8311(15)
C1 C2 1.395(2)
C1 C6 1.399(2)
C2 C3 1.392(2)
C2 H2 0.9500
C3 C4 1.386(2)
C3 H3 0.9500
C4 C5 1.385(2)
C4 H4 0.9500
C5 C6 1.388(2)
C5 H5 0.9500
C6 H6 0.9500
C7 C12 1.387(2)
C7 C8 1.394(2)
C8 C9 1.389(2)
C8 H8 0.9500
C9 C10 1.376(3)
C9 H9 0.9500
C10 C11 1.376(3)
C10 H10 0.9500
C11 C12 1.400(3)
C11 H11 0.9500
C12 H12 0.9500
C13 C14 1.394(2)
C13 C18 1.399(2)
C14 C15 1.397(2)
C14 H14 0.9500
C15 C16 1.376(3)
C15 H15 0.9500
C16 C17 1.385(3)
C16 H16 0.9500
C17 C18 1.394(2)
C17 H17 0.9500
C18 H18 0.9500
C19 C24 1.389(2)
C19 C20 1.403(2)
C20 C21 1.390(2)
C20 H20 0.9500
C21 C22 1.382(3)
C21 H21 0.9500
C22 C23 1.385(2)
C22 H22 0.9500
C23 C24 1.392(2)
C23 H23 0.9500
C24 H24 0.9500
C25 C26 1.396(2)
C25 C30 1.399(2)
C26 C27 1.393(2)
C26 H26 0.9500
C27 C28 1.388(2)
C27 H27 0.9500
C28 C29 1.387(2)
C28 H28 0.9500
C29 C30 1.388(2)
C29 H29 0.9500
C30 H30 0.9500
C31 C36 1.393(2)
C31 C32 1.400(2)
C32 C33 1.388(2)
C32 H32 0.9500
C33 C34 1.382(3)
C33 H33 0.9500
C34 C35 1.381(3)
C34 H34 0.9500
C35 C36 1.394(2)
C35 H35 0.9500
C36 H36 0.9500
Cl2 C38 1.726(2)
F1 C39 1.335(3)
F2 C40 1.344(3)
N1 C40 1.299(4)
N1 C39 1.300(4)
N2 C40 1.330(3)
N2 C37 1.345(3)
C37 C38 1.398(3)
C38 C39 1.391(3)
Cl2B C38B 1.732(11)
F1B C39B 1.326(17)
F2B C40B 1.399(13)
N1B C40B 1.295(14)
N1B C39B 1.306(18)
N2B C40B 1.292(14)
N2B C37B 1.317(15)
C37B C38B 1.350(14)
C38B C39B 1.391(16)
